data_4513903
loop_
_publ_author_name
'Pletcher, Paul D.'
'Switzer, Jeffrey M.'
'Steelman, D. Keith'
'Medvedev, Grigori A.'
'Delgass, W. Nicholas'
'Caruthers, James M.'
'Abu-Omar, Mahdi M.'

_publ_section_title
;
 Quantitative Comparative Kinetics of 1-Hexene Polymerization across Group
 IV Bis-Phenolate Catalysts
;
_journal_issue 8
_journal_name_full 'ACS Catalysis'
_journal_page_first 5138
_journal_paper_doi 10.1021/acscatal.6b00974
_journal_volume 6
_journal_year 2016
_chemical_formula_moiety 'C50 H64 N2 O2 Ti1,C1 H2 Cl2'
_chemical_formula_sum 'C51 H66 Cl2 N2 O2 Ti'
_chemical_formula_weight 857.85
_chemical_name_systematic
;
 ?
;
_space_group_crystal_system monoclinic
_space_group_IT_number 14
_space_group_name_Hall '-P 2ybc'
_space_group_name_H-M_alt 'P 1 21/c 1'
_symmetry_space_group_name_Hall '-P 2ybc'
_symmetry_space_group_name_H-M 'P 1 21/c 1'
_atom_sites_solution_hydrogens geom
_atom_sites_solution_primary heavy
_atom_sites_solution_secondary difmap
_audit_creation_method SHELXL-2012
_cell_angle_alpha 90
_cell_angle_beta 104.6830(10)
_cell_angle_gamma 90
_cell_formula_units_Z 4
_cell_length_a 13.4223(3)
_cell_length_b 15.5169(3)
_cell_length_c 23.9951(7)
_cell_measurement_reflns_used 30251
_cell_measurement_temperature 293(2)
_cell_measurement_theta_max 24.999
_cell_measurement_theta_min 2.036
_cell_volume 4834.3(2)
_computing_cell_refinement 'HKL2000 (Otwinowski & Minor, 1997)'
_computing_data_collection 'Nonius Collect (Nonius, 1998)'
_computing_data_reduction 'HKL2000 (Otwinowski & Minor, 1997)'
_computing_publication_material 'local programs'
_computing_structure_refinement 'SHELXL-2012 (Sheldrick, 2012)'
_computing_structure_solution 'DIRDIF/PATTY (Burskens, et. al,. 2008)'
_diffrn_ambient_temperature 293(2)
_diffrn_measured_fraction_theta_full 0.970
_diffrn_measured_fraction_theta_max 0.996
_diffrn_measurement_device_type 'Nonius KappaCCD'
_diffrn_measurement_method '\w and \f'
_diffrn_radiation_type MoK\a
_diffrn_radiation_wavelength 0.71073
_diffrn_reflns_av_R_equivalents 0.070
_diffrn_reflns_av_unetI/netI 0.0698
_diffrn_reflns_Laue_measured_fraction_full 0.970
_diffrn_reflns_Laue_measured_fraction_max 0.996
_diffrn_reflns_limit_h_max 16
_diffrn_reflns_limit_h_min 0
_diffrn_reflns_limit_k_max 19
_diffrn_reflns_limit_k_min 0
_diffrn_reflns_limit_l_max 28
_diffrn_reflns_limit_l_min -29
_diffrn_reflns_number 30251
_diffrn_reflns_point_group_measured_fraction_full 0.970
_diffrn_reflns_point_group_measured_fraction_max 0.996
_diffrn_reflns_theta_full 25.242
_diffrn_reflns_theta_max 24.999
_diffrn_reflns_theta_min 2.036
_diffrn_source 'fine focus tube'
_exptl_absorpt_coefficient_mu 0.327
_exptl_absorpt_correction_T_max 0.907
_exptl_absorpt_correction_T_min 0.848
_exptl_absorpt_correction_type multi-scan
_exptl_absorpt_process_details 'SCALEPACK (Otwinowski & Minor, 1997)'
_exptl_crystal_colour needle
_exptl_crystal_density_diffrn 1.179
_exptl_crystal_description red
_exptl_crystal_F_000 1832
_exptl_crystal_size_max 0.720
_exptl_crystal_size_mid 0.360
_exptl_crystal_size_min 0.300
_refine_diff_density_max 1.041
_refine_diff_density_min -0.796
_refine_diff_density_rms 0.073
_refine_ls_extinction_method none
_refine_ls_goodness_of_fit_ref 1.054
_refine_ls_hydrogen_treatment constr
_refine_ls_matrix_type full
_refine_ls_number_parameters 535
_refine_ls_number_reflns 8485
_refine_ls_number_restraints 0
_refine_ls_restrained_S_all 1.054
_refine_ls_R_factor_all 0.1284
_refine_ls_R_factor_gt 0.0927
_refine_ls_shift/su_max 0.000
_refine_ls_shift/su_mean 0.000
_refine_ls_structure_factor_coef Fsqd
_refine_ls_weighting_details
;
 w=1/[\s^2^(Fo^2^)+(0.0676P)^2^+14.9132P]
 where P=(Fo^2^+2Fc^2^)/3
;
_refine_ls_weighting_scheme calc
_refine_ls_wR_factor_gt 0.1945
_refine_ls_wR_factor_ref 0.2098
_reflns_Friedel_coverage 0.000
_reflns_number_gt 6017
_reflns_number_total 8485
_reflns_threshold_expression 'I > 2\s(I)'
_cod_data_source_file cs6b00974_si_002.cif
_cod_data_source_block TIPYR
_cod_depositor_comments 'Adding full bibliography for 4513903.cif.'
_cod_database_code 4513903
_shelx_space_group_comment
;
The symmetry employed for this shelxl refinement is uniquely defined
by the following loop, which should always be used as a source of
symmetry information in preference to the above space-group names.
They are only intended as comments.
;
_shelxl_version_number 2012-9

loop_
_space_group_symop_operation_xyz
'x, y, z'
'-x, y+1/2, -z+1/2'
'-x, -y, -z'
'x, -y-1/2, z-1/2'

loop_
_atom_site_label
_atom_site_type_symbol
_atom_site_fract_x
_atom_site_fract_y
_atom_site_fract_z
_atom_site_U_iso_or_equiv
_atom_site_adp_type
_atom_site_occupancy
_atom_site_site_symmetry_order
_atom_site_calc_flag
_atom_site_refinement_flags_posn
_atom_site_refinement_flags_adp
Ti1 Ti 0.15086(6) 0.22012(5) 0.21743(3) 0.0260(2) Uani 1 1 d . .
Cl1 Cl 0.30930(19) 0.23556(14) 0.49765(9) 0.0989(7) Uani 1 1 d . .
Cl2 Cl 0.27089(16) 0.41818(15) 0.50986(12) 0.1012(7) Uani 1 1 d . .
O1 O 0.0292(2) 0.21411(19) 0.15938(12) 0.0299(7) Uani 1 1 d . .
O2 O 0.2554(2) 0.25490(19) 0.28260(13) 0.0289(7) Uani 1 1 d . .
N1 N 0.0788(3) 0.3537(2) 0.23138(15) 0.0281(8) Uani 1 1 d . .
N2 N 0.2305(3) 0.3281(3) 0.16907(17) 0.0385(10) Uani 1 1 d . .
C1 C -0.0563(3) 0.2572(3) 0.13045(19) 0.0288(10) Uani 1 1 d . .
C2 C -0.0886(3) 0.3265(3) 0.15796(19) 0.0308(10) Uani 1 1 d . .
C3 C -0.0356(3) 0.3468(3) 0.21925(19) 0.0297(10) Uani 1 1 d . .
H3A H -0.0624 0.4009 0.2296 0.036 Uiso 1 1 calc R U
H3B H -0.0524 0.3023 0.2437 0.036 Uiso 1 1 calc R U
C4 C 0.1058(4) 0.4222(3) 0.1951(2) 0.0330(11) Uani 1 1 d . .
H4A H 0.1058 0.4772 0.2143 0.040 Uiso 1 1 calc R U
H4B H 0.0532 0.4246 0.1590 0.040 Uiso 1 1 calc R U
C5 C 0.2092(4) 0.4093(3) 0.1824(2) 0.0379(12) Uani 1 1 d . .
C6 C 0.3132(4) 0.3175(4) 0.1484(2) 0.0458(13) Uani 1 1 d . .
H6 H 0.3275 0.2620 0.1379 0.055 Uiso 1 1 calc R U
C7 C 0.3809(5) 0.3843(4) 0.1413(3) 0.0595(16) Uani 1 1 d . .
H7 H 0.4363 0.3743 0.1255 0.071 Uiso 1 1 calc R U
C8 C 0.3593(5) 0.4658(4) 0.1595(3) 0.0605(17) Uani 1 1 d . .
H8 H 0.4035 0.5115 0.1582 0.073 Uiso 1 1 calc R U
C9 C 0.2737(5) 0.4787(4) 0.1790(2) 0.0512(14) Uani 1 1 d . .
H9 H 0.2583 0.5335 0.1901 0.061 Uiso 1 1 calc R U
C10 C 0.1147(4) 0.3771(3) 0.29351(19) 0.0322(11) Uani 1 1 d . .
H10A H 0.0988 0.3301 0.3165 0.039 Uiso 1 1 calc R U
H10B H 0.0772 0.4275 0.3008 0.039 Uiso 1 1 calc R U
C11 C 0.2276(3) 0.3954(3) 0.31222(18) 0.0292(10) Uani 1 1 d . .
C12 C 0.2955(4) 0.3283(3) 0.30949(19) 0.0298(10) Uani 1 1 d . .
C13 C 0.4029(3) 0.3395(3) 0.33495(19) 0.0323(11) Uani 1 1 d . .
C14 C 0.4332(4) 0.4229(3) 0.3546(2) 0.0388(12) Uani 1 1 d . .
H14 H 0.5030 0.4324 0.3706 0.047 Uiso 1 1 calc R U
C15 C 0.3672(4) 0.4928(3) 0.3521(2) 0.0372(12) Uani 1 1 d . .
C16 C 0.2637(4) 0.4761(3) 0.33246(19) 0.0362(11) Uani 1 1 d . .
H16 H 0.2167 0.5201 0.3327 0.043 Uiso 1 1 calc R U
C17 C 0.4078(4) 0.5823(3) 0.3729(2) 0.0447(13) Uani 1 1 d . .
C18 C 0.4235(5) 0.5887(4) 0.4374(2) 0.0552(15) Uani 1 1 d . .
H18A H 0.3599 0.5760 0.4471 0.083 Uiso 1 1 calc R U
H18B H 0.4453 0.6459 0.4500 0.083 Uiso 1 1 calc R U
H18C H 0.4751 0.5481 0.4562 0.083 Uiso 1 1 calc R U
C19 C 0.3279(5) 0.6535(4) 0.3459(3) 0.073(2) Uani 1 1 d . .
H19A H 0.3051 0.6449 0.3050 0.109 Uiso 1 1 calc R U
H19B H 0.3595 0.7092 0.3536 0.109 Uiso 1 1 calc R U
H19C H 0.2700 0.6502 0.3624 0.109 Uiso 1 1 calc R U
C20 C 0.5041(5) 0.6029(4) 0.3538(3) 0.074(2) Uani 1 1 d . .
H20A H 0.5595 0.5669 0.3743 0.111 Uiso 1 1 calc R U
H20B H 0.5221 0.6623 0.3618 0.111 Uiso 1 1 calc R U
H20C H 0.4919 0.5925 0.3132 0.111 Uiso 1 1 calc R U
C21 C 0.4799(4) 0.2650(3) 0.3404(2) 0.0383(12) Uani 1 1 d . .
C22 C 0.5857(4) 0.2906(4) 0.3788(2) 0.0503(14) Uani 1 1 d . .
H22A H 0.6133 0.3373 0.3612 0.075 Uiso 1 1 calc R U
H22B H 0.6315 0.2421 0.3834 0.075 Uiso 1 1 calc R U
H22C H 0.5782 0.3083 0.4159 0.075 Uiso 1 1 calc R U
C23 C 0.4416(4) 0.1865(3) 0.3682(2) 0.0447(13) Uani 1 1 d . .
H23A H 0.4342 0.2020 0.4057 0.067 Uiso 1 1 calc R U
H23B H 0.4904 0.1403 0.3718 0.067 Uiso 1 1 calc R U
H23C H 0.3762 0.1682 0.3445 0.067 Uiso 1 1 calc R U
C24 C 0.4925(4) 0.2416(4) 0.2812(2) 0.0461(13) Uani 1 1 d . .
H24A H 0.4270 0.2249 0.2567 0.069 Uiso 1 1 calc R U
H24B H 0.5401 0.1945 0.2845 0.069 Uiso 1 1 calc R U
H24C H 0.5184 0.2905 0.2648 0.069 Uiso 1 1 calc R U
C25 C -0.1733(3) 0.3754(3) 0.1299(2) 0.0333(11) Uani 1 1 d . .
H25 H -0.1930 0.4223 0.1488 0.040 Uiso 1 1 calc R U
C26 C -0.2290(3) 0.3561(3) 0.0743(2) 0.0351(11) Uani 1 1 d . .
C27 C -0.1969(3) 0.2841(3) 0.0489(2) 0.0344(11) Uani 1 1 d . .
H27 H -0.2350 0.2690 0.0122 0.041 Uiso 1 1 calc R U
C28 C -0.1117(3) 0.2326(3) 0.07436(19) 0.0306(10) Uani 1 1 d . .
C29 C -0.0811(4) 0.1539(3) 0.0440(2) 0.0350(11) Uani 1 1 d . .
C30 C -0.0802(4) 0.0728(3) 0.0812(2) 0.0392(12) Uani 1 1 d . .
H30A H -0.0387 0.0833 0.1195 0.059 Uiso 1 1 calc R U
H30B H -0.0521 0.0253 0.0646 0.059 Uiso 1 1 calc R U
H30C H -0.1493 0.0594 0.0827 0.059 Uiso 1 1 calc R U
C31 C -0.1578(4) 0.1366(4) -0.0146(2) 0.0459(13) Uani 1 1 d . .
H31A H -0.2252 0.1269 -0.0089 0.069 Uiso 1 1 calc R U
H31B H -0.1363 0.0867 -0.0321 0.069 Uiso 1 1 calc R U
H31C H -0.1598 0.1856 -0.0393 0.069 Uiso 1 1 calc R U
C32 C 0.0254(4) 0.1694(4) 0.0332(2) 0.0467(13) Uani 1 1 d . .
H32A H 0.0223 0.2183 0.0083 0.070 Uiso 1 1 calc R U
H32B H 0.0459 0.1194 0.0153 0.070 Uiso 1 1 calc R U
H32C H 0.0746 0.1802 0.0692 0.070 Uiso 1 1 calc R U
C33 C -0.3244(4) 0.4075(3) 0.0426(2) 0.0408(12) Uani 1 1 d . .
C34 C -0.4197(4) 0.3506(4) 0.0356(3) 0.0625(18) Uani 1 1 d . .
H34A H -0.4113 0.2991 0.0150 0.094 Uiso 1 1 calc R U
H34B H -0.4794 0.3814 0.0144 0.094 Uiso 1 1 calc R U
H34C H -0.4283 0.3355 0.0729 0.094 Uiso 1 1 calc R U
C35 C -0.3151(5) 0.4341(4) -0.0170(3) 0.0658(18) Uani 1 1 d . .
H35A H -0.2555 0.4700 -0.0133 0.099 Uiso 1 1 calc R U
H35B H -0.3756 0.4654 -0.0365 0.099 Uiso 1 1 calc R U
H35C H -0.3083 0.3836 -0.0389 0.099 Uiso 1 1 calc R U
C36 C -0.3381(6) 0.4888(4) 0.0758(3) 0.088(3) Uani 1 1 d . .
H36A H -0.3446 0.4731 0.1135 0.132 Uiso 1 1 calc R U
H36B H -0.3990 0.5188 0.0554 0.132 Uiso 1 1 calc R U
H36C H -0.2792 0.5255 0.0795 0.132 Uiso 1 1 calc R U
C37 C 0.2447(4) 0.1357(3) 0.1789(2) 0.0349(11) Uani 1 1 d . .
H37A H 0.2192 0.1403 0.1374 0.042 Uiso 1 1 calc R U
H37B H 0.3142 0.1586 0.1889 0.042 Uiso 1 1 calc R U
C38 C 0.2515(3) 0.0433(3) 0.1935(2) 0.0319(11) Uani 1 1 d . .
C39 C 0.1837(4) -0.0173(3) 0.1623(2) 0.0386(12) Uani 1 1 d . .
H39 H 0.1344 0.0005 0.1297 0.046 Uiso 1 1 calc R U
C40 C 0.1867(4) -0.1034(3) 0.1779(3) 0.0479(14) Uani 1 1 d . .
H40 H 0.1398 -0.1421 0.1562 0.057 Uiso 1 1 calc R U
C41 C 0.2595(4) -0.1313(4) 0.2259(3) 0.0484(14) Uani 1 1 d . .
H41 H 0.2614 -0.1889 0.2369 0.058 Uiso 1 1 calc R U
C42 C 0.3289(4) -0.0741(4) 0.2573(2) 0.0505(14) Uani 1 1 d . .
H42 H 0.3788 -0.0932 0.2893 0.061 Uiso 1 1 calc R U
C43 C 0.3257(4) 0.0123(3) 0.2417(2) 0.0419(12) Uani 1 1 d . .
H43 H 0.3735 0.0503 0.2636 0.050 Uiso 1 1 calc R U
C44 C 0.1091(4) 0.1129(3) 0.2634(2) 0.0358(11) Uani 1 1 d . .
H44A H 0.0706 0.0716 0.2359 0.043 Uiso 1 1 calc R U
H44B H 0.1713 0.0847 0.2853 0.043 Uiso 1 1 calc R U
C45 C 0.0477(4) 0.1386(3) 0.3023(2) 0.0371(12) Uani 1 1 d . .
C46 C 0.0937(5) 0.1567(4) 0.3603(2) 0.0556(15) Uani 1 1 d . .
H46 H 0.1649 0.1529 0.3733 0.067 Uiso 1 1 calc R U
C47 C 0.0396(9) 0.1793(5) 0.3982(4) 0.092(3) Uani 1 1 d . .
H47 H 0.0738 0.1909 0.4363 0.111 Uiso 1 1 calc R U
C48 C -0.0635(11) 0.1853(5) 0.3811(5) 0.110(4) Uani 1 1 d . .
H48 H -0.1003 0.1991 0.4080 0.132 Uiso 1 1 calc R U
C49 C -0.1154(6) 0.1713(4) 0.3246(5) 0.095(3) Uani 1 1 d . .
H49 H -0.1866 0.1773 0.3132 0.113 Uiso 1 1 calc R U
C50 C -0.0595(5) 0.1475(3) 0.2836(3) 0.0590(17) Uani 1 1 d . .
H50 H -0.0936 0.1382 0.2453 0.071 Uiso 1 1 calc R U
C51 C 0.2775(11) 0.3439(8) 0.4628(3) 0.175(7) Uani 1 1 d . .
H51A H 0.3298 0.3597 0.4433 0.210 Uiso 1 1 calc R U
H51B H 0.2120 0.3406 0.4342 0.210 Uiso 1 1 calc R U

loop_
_atom_site_aniso_label
_atom_site_aniso_U_11
_atom_site_aniso_U_22
_atom_site_aniso_U_33
_atom_site_aniso_U_23
_atom_site_aniso_U_13
_atom_site_aniso_U_12
Ti1 0.0277(4) 0.0222(4) 0.0266(4) -0.0015(3) 0.0043(3) 0.0004(4)
Cl1 0.1350(19) 0.0870(14) 0.0753(13) 0.0079(11) 0.0278(12) 0.0287(13)
Cl2 0.0762(13) 0.0912(15) 0.142(2) 0.0312(14) 0.0374(13) 0.0098(11)
O1 0.0298(16) 0.0287(16) 0.0278(17) -0.0009(13) 0.0009(13) 0.0050(14)
O2 0.0281(16) 0.0253(16) 0.0313(17) -0.0019(13) 0.0038(13) -0.0004(13)
N1 0.033(2) 0.0249(19) 0.0233(19) -0.0007(15) 0.0013(15) -0.0023(16)
N2 0.046(2) 0.037(2) 0.034(2) 0.0005(18) 0.0129(19) -0.002(2)
C1 0.028(2) 0.026(2) 0.032(2) 0.0009(19) 0.0053(19) 0.0017(19)
C2 0.031(2) 0.029(2) 0.030(2) 0.001(2) 0.0034(19) 0.000(2)
C3 0.030(2) 0.025(2) 0.032(3) 0.0010(19) 0.0054(19) 0.009(2)
C4 0.043(3) 0.023(2) 0.032(3) 0.000(2) 0.007(2) 0.001(2)
C5 0.045(3) 0.033(3) 0.033(3) 0.003(2) 0.006(2) -0.003(2)
C6 0.051(3) 0.046(3) 0.043(3) 0.003(3) 0.018(3) 0.002(3)
C7 0.080(4) 0.052(4) 0.048(4) 0.008(3) 0.020(3) 0.004(3)
C8 0.055(4) 0.067(4) 0.062(4) 0.010(3) 0.021(3) -0.019(3)
C9 0.066(4) 0.040(3) 0.049(3) 0.005(3) 0.017(3) 0.000(3)
C10 0.041(3) 0.028(2) 0.026(2) -0.0032(19) 0.007(2) 0.004(2)
C11 0.037(3) 0.029(2) 0.020(2) 0.0022(19) 0.0034(18) -0.004(2)
C12 0.038(3) 0.026(2) 0.024(2) 0.0042(19) 0.0064(19) -0.006(2)
C13 0.035(3) 0.035(3) 0.025(2) 0.002(2) 0.0045(19) -0.003(2)
C14 0.036(3) 0.048(3) 0.030(3) -0.001(2) 0.005(2) -0.016(2)
C15 0.051(3) 0.033(3) 0.028(3) -0.001(2) 0.012(2) -0.009(2)
C16 0.047(3) 0.029(3) 0.030(3) -0.001(2) 0.006(2) -0.001(2)
C17 0.053(3) 0.038(3) 0.043(3) -0.011(2) 0.011(2) -0.017(3)
C18 0.078(4) 0.043(3) 0.044(3) -0.010(3) 0.015(3) -0.016(3)
C19 0.081(5) 0.035(3) 0.088(5) -0.002(3) -0.005(4) -0.010(3)
C20 0.087(5) 0.051(4) 0.095(5) -0.019(4) 0.047(4) -0.030(4)
C21 0.035(3) 0.043(3) 0.033(3) 0.000(2) 0.001(2) -0.007(2)
C22 0.034(3) 0.054(3) 0.055(3) -0.003(3) -0.003(2) -0.005(3)
C23 0.037(3) 0.045(3) 0.046(3) 0.005(3) 0.000(2) 0.006(2)
C24 0.037(3) 0.048(3) 0.051(3) -0.001(3) 0.008(2) 0.001(2)
C25 0.033(3) 0.030(2) 0.035(3) 0.000(2) 0.006(2) 0.003(2)
C26 0.031(3) 0.033(3) 0.038(3) 0.005(2) 0.003(2) -0.001(2)
C27 0.034(3) 0.037(3) 0.027(2) 0.003(2) -0.0003(19) -0.002(2)
C28 0.033(2) 0.029(2) 0.029(2) 0.000(2) 0.0066(19) -0.003(2)
C29 0.037(3) 0.037(3) 0.030(3) -0.004(2) 0.006(2) -0.001(2)
C30 0.048(3) 0.030(3) 0.038(3) -0.002(2) 0.006(2) 0.005(2)
C31 0.055(3) 0.044(3) 0.032(3) -0.010(2) 0.001(2) -0.001(3)
C32 0.050(3) 0.058(4) 0.036(3) -0.003(3) 0.017(2) 0.002(3)
C33 0.043(3) 0.034(3) 0.039(3) 0.006(2) -0.001(2) 0.006(2)
C34 0.035(3) 0.066(4) 0.080(5) 0.025(3) 0.002(3) 0.011(3)
C35 0.058(4) 0.071(4) 0.062(4) 0.025(3) 0.003(3) 0.014(3)
C36 0.100(6) 0.058(4) 0.076(5) -0.013(4) -0.032(4) 0.049(4)
C37 0.032(3) 0.032(3) 0.041(3) -0.007(2) 0.010(2) 0.000(2)
C38 0.030(2) 0.032(3) 0.035(3) -0.007(2) 0.011(2) 0.004(2)
C39 0.033(3) 0.041(3) 0.044(3) -0.008(2) 0.012(2) 0.005(2)
C40 0.050(3) 0.031(3) 0.067(4) -0.012(3) 0.023(3) -0.003(3)
C41 0.054(3) 0.035(3) 0.062(4) 0.007(3) 0.026(3) 0.010(3)
C42 0.053(3) 0.052(4) 0.046(3) 0.007(3) 0.011(3) 0.015(3)
C43 0.040(3) 0.046(3) 0.038(3) -0.008(2) 0.007(2) 0.007(2)
C44 0.040(3) 0.025(2) 0.042(3) 0.005(2) 0.009(2) -0.007(2)
C45 0.050(3) 0.018(2) 0.046(3) 0.005(2) 0.017(2) 0.002(2)
C46 0.086(4) 0.038(3) 0.048(4) 0.003(3) 0.026(3) 0.005(3)
C47 0.150(9) 0.066(5) 0.084(6) -0.009(4) 0.074(6) 0.011(5)
C48 0.170(11) 0.056(5) 0.148(9) -0.004(6) 0.120(9) 0.010(6)
C49 0.078(5) 0.025(3) 0.204(11) 0.017(5) 0.080(7) 0.008(3)
C50 0.058(4) 0.026(3) 0.098(5) 0.011(3) 0.029(3) 0.001(3)
C51 0.281(15) 0.212(12) 0.017(4) 0.019(5) 0.011(6) -0.159(11)

loop_
_atom_type_symbol
_atom_type_description
_atom_type_scat_dispersion_real
_atom_type_scat_dispersion_imag
_atom_type_scat_source
C C 0.0033 0.0016 'International Tables Vol C Tables 4.2.6.8 and 6.1.1.4'
H H 0.0000 0.0000 'International Tables Vol C Tables 4.2.6.8 and 6.1.1.4'
Cl Cl 0.1484 0.1585 'International Tables Vol C Tables 4.2.6.8 and 6.1.1.4'
N N 0.0061 0.0033 'International Tables Vol C Tables 4.2.6.8 and 6.1.1.4'
O O 0.0106 0.0060 'International Tables Vol C Tables 4.2.6.8 and 6.1.1.4'
Ti Ti 0.2776 0.4457 'International Tables Vol C Tables 4.2.6.8 and 6.1.1.4'

loop_
_geom_angle_atom_site_label_1
_geom_angle_atom_site_label_2
_geom_angle_atom_site_label_3
_geom_angle
O1 Ti1 O2 163.22(13)
O1 Ti1 C44 92.98(17)
O2 Ti1 C44 91.82(16)
O1 Ti1 C37 98.31(16)
O2 Ti1 C37 97.73(16)
C44 Ti1 C37 90.33(19)
O1 Ti1 N1 80.55(13)
O2 Ti1 N1 82.90(12)
C44 Ti1 N1 116.12(16)
C37 Ti1 N1 153.54(16)
O1 Ti1 N2 94.93(14)
O2 Ti1 N2 82.80(13)
C44 Ti1 N2 168.90(17)
C37 Ti1 N2 80.84(16)
N1 Ti1 N2 72.97(13)
C1 O1 Ti1 145.7(3)
C12 O2 Ti1 139.1(3)
C4 N1 C10 110.4(3)
C4 N1 C3 109.3(3)
C10 N1 C3 105.6(3)
C4 N1 Ti1 112.3(3)
C10 N1 Ti1 108.5(3)
C3 N1 Ti1 110.5(3)
C6 N2 C5 116.7(4)
C6 N2 Ti1 126.8(3)
C5 N2 Ti1 112.6(3)
O1 C1 C2 117.6(4)
O1 C1 C28 121.8(4)
C2 C1 C28 120.6(4)
C1 C2 C25 120.6(4)
C1 C2 C3 120.2(4)
C25 C2 C3 119.2(4)
N1 C3 C2 114.6(4)
N1 C3 H3A 108.6
C2 C3 H3A 108.6
N1 C3 H3B 108.6
C2 C3 H3B 108.6
H3A C3 H3B 107.6
N1 C4 C5 113.6(4)
N1 C4 H4A 108.9
C5 C4 H4A 108.9
N1 C4 H4B 108.9
C5 C4 H4B 108.9
H4A C4 H4B 107.7
N2 C5 C9 122.3(5)
N2 C5 C4 115.7(4)
C9 C5 C4 121.7(5)
N2 C6 C7 125.0(5)
N2 C6 H6 117.5
C7 C6 H6 117.5
C8 C7 C6 115.9(6)
C8 C7 H7 122.1
C6 C7 H7 122.1
C9 C8 C7 120.1(6)
C9 C8 H8 119.9
C7 C8 H8 119.9
C8 C9 C5 119.8(5)
C8 C9 H9 120.1
C5 C9 H9 120.1
N1 C10 C11 113.1(4)
N1 C10 H10A 109.0
C11 C10 H10A 109.0
N1 C10 H10B 109.0
C11 C10 H10B 109.0
H10A C10 H10B 107.8
C16 C11 C12 121.1(4)
C16 C11 C10 121.0(4)
C12 C11 C10 117.9(4)
O2 C12 C11 117.7(4)
O2 C12 C13 123.0(4)
C11 C12 C13 119.3(4)
C14 C13 C12 115.6(4)
C14 C13 C21 122.4(4)
C12 C13 C21 122.0(4)
C15 C14 C13 125.3(4)
C15 C14 H14 117.4
C13 C14 H14 117.4
C16 C15 C14 116.5(4)
C16 C15 C17 121.9(5)
C14 C15 C17 121.5(4)
C15 C16 C11 121.5(5)
C15 C16 H16 119.2
C11 C16 H16 119.2
C20 C17 C18 112.9(5)
C20 C17 C15 110.8(5)
C18 C17 C15 109.8(4)
C20 C17 C19 105.9(5)
C18 C17 C19 106.3(5)
C15 C17 C19 110.9(4)
C17 C18 H18A 109.5
C17 C18 H18B 109.5
H18A C18 H18B 109.5
C17 C18 H18C 109.5
H18A C18 H18C 109.5
H18B C18 H18C 109.5
C17 C19 H19A 109.5
C17 C19 H19B 109.5
H19A C19 H19B 109.5
C17 C19 H19C 109.5
H19A C19 H19C 109.5
H19B C19 H19C 109.5
C17 C20 H20A 109.5
C17 C20 H20B 109.5
H20A C20 H20B 109.5
C17 C20 H20C 109.5
H20A C20 H20C 109.5
H20B C20 H20C 109.5
C24 C21 C13 109.5(4)
C24 C21 C22 108.6(4)
C13 C21 C22 110.8(4)
C24 C21 C23 110.3(4)
C13 C21 C23 110.0(4)
C22 C21 C23 107.7(4)
C21 C22 H22A 109.5
C21 C22 H22B 109.5
H22A C22 H22B 109.5
C21 C22 H22C 109.5
H22A C22 H22C 109.5
H22B C22 H22C 109.5
C21 C23 H23A 109.5
C21 C23 H23B 109.5
H23A C23 H23B 109.5
C21 C23 H23C 109.5
H23A C23 H23C 109.5
H23B C23 H23C 109.5
C21 C24 H24A 109.5
C21 C24 H24B 109.5
H24A C24 H24B 109.5
C21 C24 H24C 109.5
H24A C24 H24C 109.5
H24B C24 H24C 109.5
C26 C25 C2 121.5(4)
C26 C25 H25 119.2
C2 C25 H25 119.2
C25 C26 C27 116.4(4)
C25 C26 C33 122.8(4)
C27 C26 C33 120.7(4)
C26 C27 C28 125.1(4)
C26 C27 H27 117.5
C28 C27 H27 117.5
C27 C28 C1 115.8(4)
C27 C28 C29 122.3(4)
C1 C28 C29 121.9(4)
C28 C29 C32 109.2(4)
C28 C29 C30 109.8(4)
C32 C29 C30 110.8(4)
C28 C29 C31 112.0(4)
C32 C29 C31 108.0(4)
C30 C29 C31 107.0(4)
C29 C30 H30A 109.5
C29 C30 H30B 109.5
H30A C30 H30B 109.5
C29 C30 H30C 109.5
H30A C30 H30C 109.5
H30B C30 H30C 109.5
C29 C31 H31A 109.5
C29 C31 H31B 109.5
H31A C31 H31B 109.5
C29 C31 H31C 109.5
H31A C31 H31C 109.5
H31B C31 H31C 109.5
C29 C32 H32A 109.5
C29 C32 H32B 109.5
H32A C32 H32B 109.5
C29 C32 H32C 109.5
H32A C32 H32C 109.5
H32B C32 H32C 109.5
C35 C33 C34 108.6(5)
C35 C33 C36 108.4(5)
C34 C33 C36 109.1(5)
C35 C33 C26 110.4(4)
C34 C33 C26 108.9(4)
C36 C33 C26 111.4(4)
C33 C34 H34A 109.5
C33 C34 H34B 109.5
H34A C34 H34B 109.5
C33 C34 H34C 109.5
H34A C34 H34C 109.5
H34B C34 H34C 109.5
C33 C35 H35A 109.5
C33 C35 H35B 109.5
H35A C35 H35B 109.5
C33 C35 H35C 109.5
H35A C35 H35C 109.5
H35B C35 H35C 109.5
C33 C36 H36A 109.5
C33 C36 H36B 109.5
H36A C36 H36B 109.5
C33 C36 H36C 109.5
H36A C36 H36C 109.5
H36B C36 H36C 109.5
C38 C37 Ti1 119.5(3)
C38 C37 H37A 107.4
Ti1 C37 H37A 107.4
C38 C37 H37B 107.4
Ti1 C37 H37B 107.4
H37A C37 H37B 107.0
C39 C38 C43 116.2(5)
C39 C38 C37 122.6(4)
C43 C38 C37 121.2(4)
C40 C39 C38 122.5(5)
C40 C39 H39 118.8
C38 C39 H39 118.8
C41 C40 C39 119.8(5)
C41 C40 H40 120.1
C39 C40 H40 120.1
C42 C41 C40 119.7(5)
C42 C41 H41 120.1
C40 C41 H41 120.1
C41 C42 C43 120.5(5)
C41 C42 H42 119.7
C43 C42 H42 119.7
C42 C43 C38 121.3(5)
C42 C43 H43 119.4
C38 C43 H43 119.4
C45 C44 Ti1 112.5(3)
C45 C44 H44A 109.1
Ti1 C44 H44A 109.1
C45 C44 H44B 109.1
Ti1 C44 H44B 109.1
H44A C44 H44B 107.8
C50 C45 C46 117.1(5)
C50 C45 C44 121.8(5)
C46 C45 C44 121.1(5)
C47 C46 C45 123.2(7)
C47 C46 H46 118.4
C45 C46 H46 118.4
C48 C47 C46 120.2(9)
C48 C47 H47 119.9
C46 C47 H47 119.9
C47 C48 C49 121.0(8)
C47 C48 H48 119.5
C49 C48 H48 119.5
C48 C49 C50 119.7(8)
C48 C49 H49 120.1
C50 C49 H49 120.1
C45 C50 C49 118.8(7)
C45 C50 H50 120.6
C49 C50 H50 120.6
Cl2 C51 Cl1 111.8(4)
Cl2 C51 H51A 109.3
Cl1 C51 H51A 109.3
Cl2 C51 H51B 109.3
Cl1 C51 H51B 109.3
H51A C51 H51B 107.9

loop_
_geom_bond_atom_site_label_1
_geom_bond_atom_site_label_2
_geom_bond_distance
Ti1 O1 1.860(3)
Ti1 O2 1.896(3)
Ti1 C44 2.147(4)
Ti1 C37 2.178(5)
Ti1 N1 2.347(4)
Ti1 N2 2.434(4)
Cl1 C51 1.878(12)
Cl2 C51 1.631(12)
O1 C1 1.357(5)
O2 C12 1.352(5)
N1 C4 1.476(6)
N1 C10 1.491(5)
N1 C3 1.492(6)
N2 C6 1.336(6)
N2 C5 1.349(6)
C1 C2 1.388(6)
C1 C28 1.415(6)
C2 C25 1.391(6)
C2 C3 1.496(6)
C3 H3A 0.9700
C3 H3B 0.9700
C4 C5 1.508(7)
C4 H4A 0.9700
C4 H4B 0.9700
C5 C9 1.397(7)
C6 C7 1.417(8)
C6 H6 0.9300
C7 C8 1.391(9)
C7 H7 0.9300
C8 C9 1.362(8)
C8 H8 0.9300
C9 H9 0.9300
C10 C11 1.495(6)
C10 H10A 0.9700
C10 H10B 0.9700
C11 C16 1.385(6)
C11 C12 1.396(6)
C12 C13 1.427(6)
C13 C14 1.402(7)
C13 C21 1.534(7)
C14 C15 1.391(7)
C14 H14 0.9300
C15 C16 1.374(7)
C15 C17 1.529(7)
C16 H16 0.9300
C17 C20 1.511(8)
C17 C18 1.512(7)
C17 C19 1.562(8)
C18 H18A 0.9600
C18 H18B 0.9600
C18 H18C 0.9600
C19 H19A 0.9600
C19 H19B 0.9600
C19 H19C 0.9600
C20 H20A 0.9600
C20 H20B 0.9600
C20 H20C 0.9600
C21 C24 1.518(7)
C21 C22 1.536(6)
C21 C23 1.539(7)
C22 H22A 0.9600
C22 H22B 0.9600
C22 H22C 0.9600
C23 H23A 0.9600
C23 H23B 0.9600
C23 H23C 0.9600
C24 H24A 0.9600
C24 H24B 0.9600
C24 H24C 0.9600
C25 C26 1.386(6)
C25 H25 0.9300
C26 C27 1.392(7)
C26 C33 1.537(6)
C27 C28 1.402(6)
C27 H27 0.9300
C28 C29 1.532(6)
C29 C32 1.534(7)
C29 C30 1.541(7)
C29 C31 1.541(6)
C30 H30A 0.9600
C30 H30B 0.9600
C30 H30C 0.9600
C31 H31A 0.9600
C31 H31B 0.9600
C31 H31C 0.9600
C32 H32A 0.9600
C32 H32B 0.9600
C32 H32C 0.9600
C33 C35 1.524(8)
C33 C34 1.528(8)
C33 C36 1.529(8)
C34 H34A 0.9600
C34 H34B 0.9600
C34 H34C 0.9600
C35 H35A 0.9600
C35 H35B 0.9600
C35 H35C 0.9600
C36 H36A 0.9600
C36 H36B 0.9600
C36 H36C 0.9600
C37 C38 1.472(7)
C37 H37A 0.9700
C37 H37B 0.9700
C38 C39 1.389(7)
C38 C43 1.406(7)
C39 C40 1.385(7)
C39 H39 0.9300
C40 C41 1.377(8)
C40 H40 0.9300
C41 C42 1.367(8)
C41 H41 0.9300
C42 C43 1.390(8)
C42 H42 0.9300
C43 H43 0.9300
C44 C45 1.449(7)
C44 H44A 0.9700
C44 H44B 0.9700
C45 C50 1.401(8)
C45 C46 1.401(8)
C46 C47 1.345(9)
C46 H46 0.9300
C47 C48 1.343(14)
C47 H47 0.9300
C48 C49 1.376(13)
C48 H48 0.9300
C49 C50 1.429(11)
C49 H49 0.9300
C50 H50 0.9300
C51 H51A 0.9700
C51 H51B 0.9700

loop_
_geom_torsion_atom_site_label_1
_geom_torsion_atom_site_label_2
_geom_torsion_atom_site_label_3
_geom_torsion_atom_site_label_4
_geom_torsion
O2 Ti1 O1 C1 16.3(8)
C44 Ti1 O1 C1 122.8(5)
C37 Ti1 O1 C1 -146.5(5)
N1 Ti1 O1 C1 6.8(5)
N2 Ti1 O1 C1 -65.0(5)
O1 Ti1 O2 C12 -34.3(7)
C44 Ti1 O2 C12 -140.9(4)
C37 Ti1 O2 C12 128.5(4)
N1 Ti1 O2 C12 -24.8(4)
N2 Ti1 O2 C12 48.9(4)
Ti1 O1 C1 C2 -23.6(7)
Ti1 O1 C1 C28 156.9(4)
O1 C1 C2 C25 177.5(4)
C28 C1 C2 C25 -3.0(7)
O1 C1 C2 C3 -5.3(6)
C28 C1 C2 C3 174.2(4)
C4 N1 C3 C2 59.2(5)
C10 N1 C3 C2 178.1(4)
Ti1 N1 C3 C2 -64.9(4)
C1 C2 C3 N1 51.3(6)
C25 C2 C3 N1 -131.5(4)
C10 N1 C4 C5 90.9(4)
C3 N1 C4 C5 -153.3(4)
Ti1 N1 C4 C5 -30.3(4)
C6 N2 C5 C9 -4.6(7)
Ti1 N2 C5 C9 154.8(4)
C6 N2 C5 C4 169.2(4)
Ti1 N2 C5 C4 -31.4(5)
N1 C4 C5 N2 42.6(6)
N1 C4 C5 C9 -143.6(5)
C5 N2 C6 C7 2.1(8)
Ti1 N2 C6 C7 -154.1(4)
N2 C6 C7 C8 2.2(9)
C6 C7 C8 C9 -4.1(9)
C7 C8 C9 C5 1.9(9)
N2 C5 C9 C8 2.8(8)
C4 C5 C9 C8 -170.6(5)
C4 N1 C10 C11 -56.2(5)
C3 N1 C10 C11 -174.3(4)
Ti1 N1 C10 C11 67.3(4)
N1 C10 C11 C16 117.5(5)
N1 C10 C11 C12 -63.5(5)
Ti1 O2 C12 C11 38.2(6)
Ti1 O2 C12 C13 -142.0(4)
C16 C11 C12 O2 -171.8(4)
C10 C11 C12 O2 9.2(6)
C16 C11 C12 C13 8.4(7)
C10 C11 C12 C13 -170.6(4)
O2 C12 C13 C14 172.2(4)
C11 C12 C13 C14 -8.0(6)
O2 C12 C13 C21 -7.8(7)
C11 C12 C13 C21 172.0(4)
C12 C13 C14 C15 1.5(7)
C21 C13 C14 C15 -178.5(4)
C13 C14 C15 C16 4.8(7)
C13 C14 C15 C17 -178.0(5)
C14 C15 C16 C11 -4.6(7)
C17 C15 C16 C11 178.2(4)
C12 C11 C16 C15 -1.9(7)
C10 C11 C16 C15 177.1(4)
C16 C15 C17 C20 -140.9(5)
C14 C15 C17 C20 42.0(7)
C16 C15 C17 C18 93.6(6)
C14 C15 C17 C18 -83.4(6)
C16 C15 C17 C19 -23.6(7)
C14 C15 C17 C19 159.3(5)
C14 C13 C21 C24 -109.5(5)
C12 C13 C21 C24 70.6(6)
C14 C13 C21 C22 10.3(6)
C12 C13 C21 C22 -169.7(4)
C14 C13 C21 C23 129.2(5)
C12 C13 C21 C23 -50.7(6)
C1 C2 C25 C26 1.2(7)
C3 C2 C25 C26 -176.1(4)
C2 C25 C26 C27 1.4(7)
C2 C25 C26 C33 178.5(4)
C25 C26 C27 C28 -2.3(7)
C33 C26 C27 C28 -179.4(5)
C26 C27 C28 C1 0.6(7)
C26 C27 C28 C29 179.7(4)
O1 C1 C28 C27 -178.4(4)
C2 C1 C28 C27 2.1(6)
O1 C1 C28 C29 2.5(7)
C2 C1 C28 C29 -177.0(4)
C27 C28 C29 C32 116.3(5)
C1 C28 C29 C32 -64.7(6)
C27 C28 C29 C30 -122.1(5)
C1 C28 C29 C30 57.0(6)
C27 C28 C29 C31 -3.3(6)
C1 C28 C29 C31 175.7(4)
C25 C26 C33 C35 129.6(5)
C27 C26 C33 C35 -53.4(6)
C25 C26 C33 C34 -111.2(6)
C27 C26 C33 C34 65.7(6)
C25 C26 C33 C36 9.1(7)
C27 C26 C33 C36 -173.9(5)
Ti1 C37 C38 C39 90.0(5)
Ti1 C37 C38 C43 -87.5(5)
C43 C38 C39 C40 1.3(7)
C37 C38 C39 C40 -176.4(5)
C38 C39 C40 C41 -0.4(8)
C39 C40 C41 C42 -0.8(8)
C40 C41 C42 C43 1.0(8)
C41 C42 C43 C38 -0.1(8)
C39 C38 C43 C42 -1.1(7)
C37 C38 C43 C42 176.6(5)
Ti1 C44 C45 C50 85.4(5)
Ti1 C44 C45 C46 -93.7(5)
C50 C45 C46 C47 1.9(8)
C44 C45 C46 C47 -178.9(6)
C45 C46 C47 C48 0.2(11)
C46 C47 C48 C49 -2.2(13)
C47 C48 C49 C50 1.9(12)
C46 C45 C50 C49 -2.1(7)
C44 C45 C50 C49 178.7(5)
C48 C49 C50 C45 0.3(9)

loop_
_platon_squeeze_void_nr
_platon_squeeze_void_average_x
_platon_squeeze_void_average_y
_platon_squeeze_void_average_z
_platon_squeeze_void_volume
_platon_squeeze_void_count_electrons
_platon_squeeze_void_content
1 0.000 0.000 0.500 145 37 ' '
2 0.000 0.500 0.000 145 37 ' '
3 0.034 0.119 0.908 12 1 ' '
4 0.034 0.381 0.408 12 1 ' '
5 0.965 0.619 0.592 12 1 ' '
6 0.965 0.881 0.092 12 1 ' '
